data_7217725
loop_
_publ_author_name
'Constable, Edwin C.'
'Housecroft, Catherine E.'
'Prescimone, Alessandro'
'Vujovic, Srboljub'
'Zampese, Jennifer A.'

_publ_section_title
;
 Environmental control in the assembly of metallomacrocycles and
 one-dimensional polymers with
 4,2&#x2032;:6&#x2032;:4&#x2032;&#x2032;-terpyridine linkers and zinc(ii)
 nodes
;
_journal_issue 37
_journal_name_full CrystEngComm
_journal_page_first 8691
_journal_paper_doi 10.1039/C4CE00783B
_journal_volume 16
_journal_year 2014
_chemical_formula_moiety 'C108 H56 Cl8 N12 Zn4, 5(C H4 O), 2(C6 H4 Cl2)'
_chemical_formula_sum 'C125 H84 Cl12 F20 N12 O5 Zn4'
_chemical_formula_weight 2901.04
_chemical_name_systematic
; 
 ? 
;
_space_group_crystal_system tetragonal
_space_group_IT_number 114
_space_group_name_Hall 'P -4 2n'
_space_group_name_H-M_alt 'P -4 21 c'
_symmetry_space_group_name_Hall 'P -4 2n'
_symmetry_space_group_name_H-M 'P -4 21 c'
_atom_sites_solution_hydrogens geom
_audit_creation_method SHELXL-2013
_cell_angle_alpha 90
_cell_angle_beta 90
_cell_angle_gamma 90
_cell_formula_units_Z 2
_cell_length_a 23.6145(15)
_cell_length_b 23.6145(15)
_cell_length_c 16.4568(10)
_cell_measurement_reflns_used 3326
_cell_measurement_temperature 123(2)
_cell_measurement_theta_max 40.98
_cell_measurement_theta_min 3.27
_cell_volume 9177.0(10)
_computing_cell_refinement 'Bruker SAINT'
_computing_data_collection 'Bruker APEX2'
_computing_data_reduction 'Bruker SAINT'
_computing_molecular_graphics 'Bruker SHELXTL'
_computing_publication_material 'Bruker SHELXTL'
_computing_structure_refinement 'SHELXL-2013 (Sheldrick, 2013)'
_computing_structure_solution 'SHELXS-97 (Sheldrick, 2008)'
_diffrn_ambient_temperature 123(2)
_diffrn_measured_fraction_theta_full 1.000
_diffrn_measured_fraction_theta_max 0.995
_diffrn_measurement_device_type 'Bruker APEX-II CCD'
_diffrn_measurement_method '\f and \w scans'
_diffrn_radiation_type CuK\a
_diffrn_radiation_wavelength 1.54178
_diffrn_reflns_av_R_equivalents 0.2237
_diffrn_reflns_av_unetI/netI 0.1946
_diffrn_reflns_Laue_measured_fraction_full 1.000
_diffrn_reflns_Laue_measured_fraction_max 0.995
_diffrn_reflns_limit_h_max 25
_diffrn_reflns_limit_h_min -28
_diffrn_reflns_limit_k_max 26
_diffrn_reflns_limit_k_min -27
_diffrn_reflns_limit_l_max 19
_diffrn_reflns_limit_l_min -19
_diffrn_reflns_number 75018
_diffrn_reflns_point_group_measured_fraction_full 1.000
_diffrn_reflns_point_group_measured_fraction_max 0.995
_diffrn_reflns_theta_full 66.500
_diffrn_reflns_theta_max 68.860
_diffrn_reflns_theta_min 2.646
_exptl_absorpt_coefficient_mu 2.722
_exptl_absorpt_correction_T_max 0.979
_exptl_absorpt_correction_T_min 0.810
_exptl_absorpt_correction_type multi-scan
_exptl_absorpt_process_details sadabs
_exptl_crystal_colour colourless
_exptl_crystal_density_diffrn 1.050
_exptl_crystal_description plate
_exptl_crystal_F_000 2448
_exptl_crystal_size_max 0.100
_exptl_crystal_size_mid 0.100
_exptl_crystal_size_min 0.010
_platon_squeeze_details
; 
this equates to 2dichloro-benzene and 5MeOH molecules per formula
 unit
;
_refine_diff_density_max 0.269
_refine_diff_density_min -0.464
_refine_diff_density_rms 0.056
_refine_ls_abs_structure_details
; 
 Refined as an inversion twin. 
;
_refine_ls_abs_structure_Flack 0.57(3)
_refine_ls_extinction_method none
_refine_ls_goodness_of_fit_ref 0.853
_refine_ls_hydrogen_treatment constr
_refine_ls_matrix_type full
_refine_ls_number_parameters 344
_refine_ls_number_reflns 8428
_refine_ls_number_restraints 81
_refine_ls_restrained_S_all 0.920
_refine_ls_R_factor_all 0.1907
_refine_ls_R_factor_gt 0.0769
_refine_ls_shift/su_max 0.005
_refine_ls_shift/su_mean 0.001
_refine_ls_structure_factor_coef Fsqd
_refine_ls_weighting_details
; 
 w=1/[\s^2^(Fo^2^)+(0.0702P)^2^] 
 where P=(Fo^2^+2Fc^2^)/3 
;
_refine_ls_weighting_scheme calc
_refine_ls_wR_factor_gt 0.1590
_refine_ls_wR_factor_ref 0.1884
_reflns_Friedel_coverage 0.836
_reflns_Friedel_fraction_full 1.000
_reflns_Friedel_fraction_max 0.995
_reflns_number_gt 3283
_reflns_number_total 8428
_reflns_threshold_expression 'I > 2\s(I)'
_cod_data_source_file c4ce00783b2.cif
_cod_data_source_block squeeze_(ZnCl2(2))4
_cod_depositor_comments 'Adding full bibliography for 7217724--7217729.cif.'
_cod_original_cell_volume 9177.0(13)
_cod_database_code 7217725
_shelx_space_group_comment
; 
The symmetry employed for this shelxl refinement is uniquely defined 
by the following loop, which should always be used as a source of 
symmetry information in preference to the above space-group names. 
They are only intended as comments. 
;
_shelx_estimated_absorpt_t_min 0.817
_shelx_estimated_absorpt_t_max 0.979
_shelxl_version_number 2013-2

loop_
_space_group_symop_operation_xyz
'x, y, z'
'-x, -y, z'
'y, -x, -z'
'-y, x, -z'
'-x+1/2, y+1/2, -z+1/2'
'x+1/2, -y+1/2, -z+1/2'
'-y+1/2, -x+1/2, z+1/2'
'y+1/2, x+1/2, z+1/2'

loop_
_atom_site_label
_atom_site_type_symbol
_atom_site_fract_x
_atom_site_fract_y
_atom_site_fract_z
_atom_site_U_iso_or_equiv
_atom_site_adp_type
_atom_site_occupancy
_atom_site_site_symmetry_order
_atom_site_calc_flag
_atom_site_refinement_flags_posn
_atom_site_refinement_flags_adp
Zn1 Zn 0.30420(3) 0.17312(3) 0.99925(5) 0.0661(2) Uani 1 1 d . .
Cl1 Cl 0.33455(10) 0.10817(8) 1.08651(9) 0.0934(7) Uani 1 1 d . .
Cl2 Cl 0.23253(8) 0.16016(10) 0.91402(9) 0.0938(7) Uani 1 1 d . .
N1 N 0.2894(2) 0.2420(2) 1.0706(3) 0.085(2) Uani 1 1 d . .
C1 C 0.3055(3) 0.2469(3) 1.1467(3) 0.076(2) Uani 1 1 d . .
H1A H 0.3247 0.2152 1.1691 0.091 Uiso 1 1 calc R U
C2 C 0.2986(3) 0.2897(2) 1.1950(4) 0.075(2) Uani 1 1 d . U
H2A H 0.3127 0.2883 1.2490 0.090 Uiso 1 1 calc R U
C3 C 0.2696(4) 0.3391(3) 1.1664(3) 0.094(3) Uani 1 1 d . .
C4 C 0.2477(4) 0.3341(4) 1.0878(4) 0.106(3) Uani 1 1 d . .
H4A H 0.2228 0.3626 1.0680 0.127 Uiso 1 1 calc R U
C5 C 0.2607(3) 0.2905(3) 1.0396(4) 0.075(2) Uani 1 1 d . .
H5A H 0.2506 0.2918 0.9837 0.090 Uiso 1 1 calc R U
C6 C 0.2585(4) 0.3886(3) 1.2154(4) 0.115(3) Uani 1 1 d . .
N2 N 0.2463(3) 0.4352(2) 1.1747(3) 0.102(3) Uani 1 1 d . .
C10 C 0.2366(4) 0.4856(3) 1.2139(4) 0.103(3) Uani 1 1 d . .
C9 C 0.2274(4) 0.4833(3) 1.3008(4) 0.136(4) Uani 1 1 d . U
H9A H 0.2144 0.5161 1.3288 0.163 Uiso 1 1 calc R U
C8 C 0.2374(5) 0.4330(3) 1.3440(4) 0.136(4) Uani 1 1 d . U
C7 C 0.2530(5) 0.3859(3) 1.3019(4) 0.151(5) Uani 1 1 d . .
H7A H 0.2602 0.3514 1.3297 0.181 Uiso 1 1 calc R U
C13 C 0.2208(4) 0.5373(4) 1.1691(3) 0.116(4) Uani 1 1 d . .
C12 C 0.1984(5) 0.5838(4) 1.1959(4) 0.152(5) Uani 1 1 d . .
H12A H 0.1912 0.5857 1.2526 0.182 Uiso 1 1 calc R U
C11 C 0.1843(4) 0.6301(3) 1.1513(3) 0.113(4) Uani 1 1 d . .
H11A H 0.1672 0.6621 1.1763 0.135 Uiso 1 1 calc R U
N3 N 0.1951(2) 0.6298(2) 1.0703(2) 0.0718(18) Uani 1 1 d . .
C15 C 0.2131(4) 0.5813(3) 1.0399(4) 0.120(4) Uani 1 1 d . .
H15A H 0.2138 0.5787 0.9823 0.144 Uiso 1 1 calc R U
C14 C 0.2307(4) 0.5347(3) 1.0807(4) 0.144(4) Uani 1 1 d . .
H14A H 0.2480 0.5032 1.0547 0.172 Uiso 1 1 calc R U
C16 C 0.2384(5) 0.4339(3) 1.4344(4) 0.165(5) Uani 1 1 d . .
C17 C 0.2090(7) 0.4765(4) 1.4761(4) 0.279(8) Uani 1 1 d . U
H17A H 0.1857 0.5022 1.4468 0.335 Uiso 1 1 calc R U
C18 C 0.2137(8) 0.4816(5) 1.5628(5) 0.284(8) Uani 1 1 d . U
H18A H 0.2043 0.5159 1.5899 0.340 Uiso 1 1 calc R U
C19 C 0.2318(4) 0.4361(4) 1.6040(4) 0.179(5) Uani 1 1 d . U
C20 C 0.2628(6) 0.3945(4) 1.5649(5) 0.224(7) Uani 1 1 d . U
H20A H 0.2860 0.3686 1.5937 0.268 Uiso 1 1 calc R U
C21 C 0.2578(7) 0.3930(4) 1.4792(5) 0.291(8) Uani 1 1 d . .
H21A H 0.2696 0.3593 1.4524 0.349 Uiso 1 1 calc R U
C22 C 0.2239(3) 0.4352(4) 1.6963(5) 0.203(6) Uani 1 1 d . U
C23 C 0.2250(4) 0.4828(5) 1.7391(5) 0.261(7) Uani 1 1 d . .
C24 C 0.2208(9) 0.4916(5) 1.8211(6) 0.305(9) Uani 1 1 d . U
C25 C 0.2164(7) 0.4419(6) 1.8598(5) 0.252(8) Uani 1 1 d . U
C26 C 0.2044(8) 0.3855(5) 1.8306(6) 0.276(8) Uani 1 1 d . U
C27 C 0.2085(8) 0.3896(5) 1.7392(5) 0.273(8) Uani 1 1 d . U
F1 F 0.2352(4) 0.5353(3) 1.6990(3) 0.283(5) Uani 1 1 d . .
F2 F 0.2269(5) 0.5353(3) 1.8610(3) 0.307(6) Uani 1 1 d . .
F3 F 0.2142(4) 0.4442(3) 1.9466(3) 0.306(5) Uani 1 1 d . .
F4 F 0.2027(5) 0.3412(3) 1.8647(3) 0.307(6) Uani 1 1 d . .
F5 F 0.2105(5) 0.3382(3) 1.7055(3) 0.356(7) Uani 1 1 d . .

loop_
_atom_site_aniso_label
_atom_site_aniso_U_11
_atom_site_aniso_U_22
_atom_site_aniso_U_33
_atom_site_aniso_U_23
_atom_site_aniso_U_13
_atom_site_aniso_U_12
Zn1 0.0913(6) 0.0741(5) 0.0329(3) -0.0022(5) 0.0128(5) 0.0017(5)
Cl1 0.1452(18) 0.0844(14) 0.0507(9) 0.0117(9) 0.0017(11) -0.0036(14)
Cl2 0.0863(14) 0.1413(18) 0.0539(9) -0.0134(11) 0.0019(10) 0.0053(14)
N1 0.093(4) 0.110(5) 0.051(3) -0.035(3) 0.030(3) -0.012(4)
C1 0.108(6) 0.079(5) 0.042(3) 0.024(3) -0.005(4) 0.033(5)
C2 0.141(6) 0.024(4) 0.061(4) -0.015(3) 0.026(4) 0.028(4)
C3 0.159(7) 0.080(5) 0.042(3) -0.032(3) 0.044(4) -0.002(6)
C4 0.165(8) 0.096(6) 0.056(4) 0.012(4) 0.007(5) 0.035(6)
C5 0.087(5) 0.089(5) 0.048(3) -0.027(3) -0.019(3) 0.015(5)
C6 0.209(10) 0.073(6) 0.061(4) 0.027(4) -0.013(5) 0.042(6)
N2 0.194(7) 0.068(4) 0.043(3) -0.024(3) 0.010(4) 0.042(4)
C10 0.200(9) 0.063(5) 0.046(4) 0.008(4) -0.010(5) 0.055(5)
C9 0.286(10) 0.070(5) 0.053(4) 0.011(4) -0.020(5) 0.096(6)
C8 0.304(12) 0.062(5) 0.041(4) -0.026(4) -0.002(5) 0.074(6)
C7 0.350(14) 0.066(5) 0.037(4) 0.008(4) -0.027(6) 0.052(7)
C13 0.218(10) 0.117(7) 0.014(3) -0.016(4) -0.006(4) 0.035(7)
C12 0.303(13) 0.114(7) 0.038(4) -0.022(4) 0.015(6) 0.072(8)
C11 0.245(10) 0.059(5) 0.035(3) 0.000(3) -0.015(5) 0.038(6)
N3 0.107(5) 0.086(4) 0.022(2) 0.017(2) -0.008(3) 0.017(4)
C15 0.246(10) 0.082(5) 0.033(3) -0.016(3) -0.029(5) 0.059(6)
C14 0.271(11) 0.096(6) 0.064(4) 0.039(4) 0.055(6) 0.078(7)
C16 0.362(14) 0.108(6) 0.025(3) 0.020(4) 0.031(5) 0.121(7)
C17 0.68(2) 0.115(7) 0.042(5) 0.015(4) 0.041(9) 0.138(11)
C18 0.57(2) 0.232(12) 0.046(5) 0.035(6) 0.015(10) 0.139(13)
C19 0.375(14) 0.135(8) 0.027(4) -0.018(4) -0.014(6) 0.047(9)
C20 0.54(2) 0.072(6) 0.057(5) -0.029(4) -0.003(8) 0.077(9)
C21 0.64(2) 0.127(8) 0.110(7) 0.069(6) 0.134(10) 0.123(12)
C22 0.425(15) 0.128(8) 0.056(5) -0.038(5) 0.013(8) -0.034(9)
C23 0.49(2) 0.242(11) 0.054(5) 0.065(6) -0.048(8) -0.203(11)
C24 0.67(3) 0.160(10) 0.083(6) 0.058(6) 0.068(11) -0.081(13)
C25 0.46(2) 0.230(12) 0.062(5) -0.080(6) 0.013(9) -0.005(14)
C26 0.57(2) 0.148(10) 0.110(7) -0.036(7) 0.127(10) -0.003(14)
C27 0.65(2) 0.103(8) 0.062(5) -0.047(5) 0.006(10) 0.002(13)
F1 0.646(16) 0.137(5) 0.066(3) -0.037(3) 0.071(5) -0.023(7)
F2 0.642(17) 0.180(6) 0.101(3) -0.085(3) 0.060(6) -0.090(8)
F3 0.648(16) 0.221(7) 0.047(3) 0.024(3) 0.059(6) 0.011(9)
F4 0.660(18) 0.140(5) 0.121(4) 0.064(4) -0.005(7) -0.030(9)
F5 0.88(2) 0.111(5) 0.080(3) -0.006(3) -0.056(7) 0.046(9)

loop_
_atom_type_symbol
_atom_type_description
_atom_type_scat_dispersion_real
_atom_type_scat_dispersion_imag
_atom_type_scat_source
C C 0.0181 0.0091 'International Tables Vol C Tables 4.2.6.8 and 6.1.1.4'
N N 0.0311 0.0180 'International Tables Vol C Tables 4.2.6.8 and 6.1.1.4'
Cl Cl 0.3639 0.7018 'International Tables Vol C Tables 4.2.6.8 and 6.1.1.4'
Zn Zn -1.5491 0.6778 'International Tables Vol C Tables 4.2.6.8 and 6.1.1.4'
F F 0.0727 0.0534 'International Tables Vol C Tables 4.2.6.8 and 6.1.1.4'
H H 0.0000 0.0000 'International Tables Vol C Tables 4.2.6.8 and 6.1.1.4'

loop_
_geom_angle_atom_site_label_1
_geom_angle_atom_site_label_2
_geom_angle_atom_site_label_3
_geom_angle
_geom_angle_site_symmetry_1
_geom_angle_site_symmetry_3
N3 Zn1 N1 104.9(2) 4_657 .
N3 Zn1 Cl2 105.58(14) 4_657 .
N1 Zn1 Cl2 110.12(17) . .
N3 Zn1 Cl1 107.28(16) 4_657 .
N1 Zn1 Cl1 103.52(16) . .
Cl2 Zn1 Cl1 124.04(9) . .
C1 N1 C5 114.1(5) . .
C1 N1 Zn1 124.9(5) . .
C5 N1 Zn1 121.1(4) . .
C2 C1 N1 128.1(6) . .
C1 C2 C3 119.6(6) . .
C4 C3 C2 114.4(6) . .
C4 C3 C6 121.2(7) . .
C2 C3 C6 124.2(6) . .
C5 C4 C3 121.9(7) . .
C4 C5 N1 121.1(6) . .
N2 C6 C7 121.5(7) . .
N2 C6 C3 115.6(6) . .
C7 C6 C3 122.4(7) . .
C6 N2 C10 121.4(6) . .
N2 C10 C9 117.1(6) . .
N2 C10 C13 121.7(6) . .
C9 C10 C13 119.2(6) . .
C8 C9 C10 120.4(7) . .
C7 C8 C9 118.6(6) . .
C7 C8 C16 121.2(7) . .
C9 C8 C16 119.7(6) . .
C8 C7 C6 119.7(7) . .
C12 C13 C10 129.3(6) . .
C12 C13 C14 115.8(7) . .
C10 C13 C14 114.8(7) . .
C13 C12 C11 126.7(7) . .
N3 C11 C12 118.7(7) . .
C15 N3 C11 116.0(5) . .
C15 N3 Zn1 122.9(4) . 3_567
C11 N3 Zn1 120.5(5) . 3_567
N3 C15 C14 128.0(6) . .
C15 C14 C13 114.1(7) . .
C21 C16 C17 115.4(7) . .
C21 C16 C8 124.2(8) . .
C17 C16 C8 119.5(7) . .
C16 C17 C18 120.6(11) . .
C19 C18 C17 117.3(10) . .
C18 C19 C20 120.2(8) . .
C18 C19 C22 118.2(8) . .
C20 C19 C22 121.2(8) . .
C19 C20 C21 116.0(10) . .
C16 C21 C20 125.2(10) . .
C23 C22 C27 113.9(8) . .
C23 C22 C19 120.9(9) . .
C27 C22 C19 124.6(8) . .
C22 C23 C24 130.6(11) . .
C22 C23 F1 119.5(7) . .
C24 C23 F1 109.7(10) . .
F2 C24 C25 119.4(9) . .
F2 C24 C23 130.1(11) . .
C25 C24 C23 109.9(11) . .
C24 C25 F3 116.3(10) . .
C24 C25 C26 131.7(10) . .
F3 C25 C26 111.1(10) . .
F4 C26 C25 131.5(10) . .
F4 C26 C27 121.9(10) . .
C25 C26 C27 105.1(10) . .
F5 C27 C22 120.2(9) . .
F5 C27 C26 111.0(9) . .
C22 C27 C26 126.5(10) . .

loop_
_geom_bond_atom_site_label_1
_geom_bond_atom_site_label_2
_geom_bond_distance
_geom_bond_site_symmetry_2
Zn1 N3 2.003(5) 4_657
Zn1 N1 2.036(5) .
Zn1 Cl2 2.219(2) .
Zn1 Cl1 2.2200(19) .
N1 C1 1.314(7) .
N1 C5 1.426(8) .
C1 C2 1.294(8) .
C2 C3 1.432(9) .
C3 C4 1.398(9) .
C3 C6 1.445(10) .
C4 C5 1.336(9) .
C6 N2 1.319(9) .
C6 C7 1.430(9) .
N2 C10 1.374(8) .
C10 C9 1.448(9) .
C10 C13 1.473(10) .
C9 C8 1.406(10) .
C8 C7 1.361(10) .
C8 C16 1.487(9) .
C13 C12 1.298(11) .
C13 C14 1.474(9) .
C12 C11 1.358(10) .
C11 N3 1.358(7) .
N3 C15 1.320(8) .
N3 Zn1 2.003(5) 3_567
C15 C14 1.354(10) .
C16 C21 1.300(12) .
C16 C17 1.402(13) .
C17 C18 1.436(11) .
C18 C19 1.342(14) .
C19 C20 1.383(13) .
C19 C22 1.530(10) .
C20 C21 1.414(12) .
C22 C23 1.327(14) .
C22 C27 1.339(14) .
C23 C24 1.369(12) .
C23 F1 1.425(12) .
C24 F2 1.231(13) .
C24 C25 1.340(16) .
C25 F3 1.430(9) .
C25 C26 1.442(16) .
C26 F4 1.187(13) .
C26 C27 1.510(12) .
C27 F5 1.336(11) .

loop_
_platon_squeeze_void_nr
_platon_squeeze_void_average_x
_platon_squeeze_void_average_y
_platon_squeeze_void_average_z
_platon_squeeze_void_volume
_platon_squeeze_void_count_electrons
1 0.000 0.000 -0.013 1647.1 634.5
2 0.000 0.500 -0.025 852.5 311.4
3 0.500 0.500 -0.013 1647.0 633.5
4 0.500 1.000 -0.003 852.5 309.4
